data_7007791
loop_
_publ_author_name
'Langer, Robert'
'Shi, Weifeng'
'Rothenberger, Alexander'

_publ_section_title
;
 Copper-mediated cleavage of disulfides by tertiary phosphines: a new
 route to As-S anions.
;
_journal_issue 37
_journal_name_full 'Dalton transactions (Cambridge, England : 2003)'
_journal_page_first 4435
_journal_page_last 4437
_journal_paper_doi 10.1039/b610228j
_journal_year 2006
_chemical_formula_sum 'C108 H105 As4 Cu4 O3 P4 S6'
_chemical_formula_weight 2321.00
_chemical_name_systematic
;
?
;
_space_group_IT_number 14
_symmetry_cell_setting monoclinic
_symmetry_space_group_name_Hall '-P 2ybc'
_symmetry_space_group_name_H-M 'P 1 21/c 1'
_atom_sites_solution_hydrogens geom
_atom_sites_solution_primary direct
_atom_sites_solution_secondary difmap
_audit_creation_method SHELXL-97
_cell_angle_alpha 90.00
_cell_angle_beta 99.870(5)
_cell_angle_gamma 90.00
_cell_formula_units_Z 4
_cell_length_a 26.626(2)
_cell_length_b 19.8281(9)
_cell_length_c 19.0953(10)
_cell_measurement_reflns_used 25027
_cell_measurement_temperature 100(2)
_cell_measurement_theta_max 54.24
_cell_measurement_theta_min 2.98
_cell_volume 9932.0(10)
_computing_cell_refinement 'stoe winxarea'
_computing_data_collection 'stoe winxarea'
_computing_data_reduction 'stoe winxarea'
_computing_molecular_graphics 'SHELXL-97 (Sheldrick, 1997)'
_computing_publication_material 'SHELXL-97 (Sheldrick, 1997)'
_computing_structure_refinement 'SHELXL-97 (Sheldrick, 1997)'
_computing_structure_solution 'SHELXS-97 (Sheldrick, 1990)'
_diffrn_ambient_temperature 100(2)
_diffrn_detector_area_resol_mean 6.67
_diffrn_measured_fraction_theta_full 0.935
_diffrn_measured_fraction_theta_max 0.916
_diffrn_measurement_device_type 'stoe ipds 2'
_diffrn_measurement_method rotation
_diffrn_radiation_monochromator graphite
_diffrn_radiation_source 'fine-focus sealed tube'
_diffrn_radiation_type MoK\a
_diffrn_radiation_wavelength 0.71073
_diffrn_reflns_av_R_equivalents 0.0670
_diffrn_reflns_av_sigmaI/netI 0.1118
_diffrn_reflns_limit_h_max 27
_diffrn_reflns_limit_h_min -34
_diffrn_reflns_limit_k_max 19
_diffrn_reflns_limit_k_min -25
_diffrn_reflns_limit_l_max 22
_diffrn_reflns_limit_l_min -21
_diffrn_reflns_number 31368
_diffrn_reflns_theta_full 25.00
_diffrn_reflns_theta_max 27.14
_diffrn_reflns_theta_min 1.49
_exptl_absorpt_coefficient_mu 2.410
_exptl_absorpt_correction_type none
_exptl_crystal_colour 'pale yellow'
_exptl_crystal_density_diffrn 1.552
_exptl_crystal_density_method 'not measured'
_exptl_crystal_description plate
_exptl_crystal_F_000 4724
_exptl_crystal_size_max 0.17
_exptl_crystal_size_mid 0.14
_exptl_crystal_size_min 0.05
_refine_diff_density_max 0.711
_refine_diff_density_min -0.534
_refine_diff_density_rms 0.124
_refine_ls_extinction_method none
_refine_ls_goodness_of_fit_ref 0.939
_refine_ls_hydrogen_treatment constr
_refine_ls_matrix_type full
_refine_ls_number_parameters 1162
_refine_ls_number_reflns 20179
_refine_ls_number_restraints 0
_refine_ls_restrained_S_all 0.939
_refine_ls_R_factor_all 0.1014
_refine_ls_R_factor_gt 0.0516
_refine_ls_shift/su_max 0.001
_refine_ls_shift/su_mean 0.000
_refine_ls_structure_factor_coef Fsqd
_refine_ls_weighting_details 'calc w=1/[\s^2^(Fo^2^)+(0.0500P)^2^+0.0000P] where P=(Fo^2^+2Fc^2^)/3'
_refine_ls_weighting_scheme calc
_refine_ls_wR_factor_gt 0.1032
_refine_ls_wR_factor_ref 0.1174
_reflns_number_gt 12400
_reflns_number_total 20179
_reflns_threshold_expression >2sigma(I)
_cod_data_source_file b610228j.txt
_cod_data_source_block 2
_cod_original_cell_volume 9931.9(10)
_cod_original_sg_symbol_H-M P2(1)/c
_cod_database_code 7007791

loop_
_symmetry_equiv_pos_as_xyz
'x, y, z'
'-x, y+1/2, -z+1/2'
'-x, -y, -z'
'x, -y-1/2, z-1/2'

loop_
_atom_site_label
_atom_site_type_symbol
_atom_site_fract_x
_atom_site_fract_y
_atom_site_fract_z
_atom_site_U_iso_or_equiv
_atom_site_adp_type
_atom_site_occupancy
_atom_site_symmetry_multiplicity
_atom_site_calc_flag
_atom_site_refinement_flags
_atom_site_disorder_assembly
_atom_site_disorder_group
As1 As 0.830958(19) 0.97335(3) 0.30947(3) 0.01479(12) Uani 1 1 d . . .
As2 As 0.830838(19) 1.02401(3) 0.15027(3) 0.01447(12) Uani 1 1 d . . .
As3 As 0.65961(2) 0.91247(3) 0.15947(3) 0.01640(12) Uani 1 1 d . . .
As4 As 0.65426(2) 1.06891(3) 0.20615(3) 0.01704(13) Uani 1 1 d . . .
Cu1 Cu 0.78106(2) 0.88745(3) 0.23982(4) 0.01572(14) Uani 1 1 d . . .
Cu2 Cu 0.77508(2) 1.10444(3) 0.19276(4) 0.01620(15) Uani 1 1 d . . .
Cu3 Cu 0.71097(2) 0.96879(3) 0.08514(4) 0.01709(15) Uani 1 1 d . . .
Cu4 Cu 0.70554(2) 1.01746(3) 0.31017(4) 0.01682(15) Uani 1 1 d . . .
S1 S 0.89141(5) 1.00113(7) 0.24509(8) 0.0167(3) Uani 1 1 d . . .
S2 S 0.78599(5) 1.06667(7) 0.31268(8) 0.0157(3) Uani 1 1 d . . .
S3 S 0.79180(5) 0.92632(7) 0.12564(8) 0.0159(3) Uani 1 1 d . . .
S4 S 0.59681(5) 0.98749(7) 0.16695(8) 0.0194(3) Uani 1 1 d . . .
S5 S 0.70069(5) 0.90425(7) 0.27037(8) 0.0160(3) Uani 1 1 d . . .
S6 S 0.69820(5) 1.08029(7) 0.11880(8) 0.0179(3) Uani 1 1 d . . .
P1 P 0.80196(5) 0.77752(7) 0.24841(8) 0.0161(3) Uani 1 1 d . . .
P2 P 0.79233(5) 1.21517(7) 0.19065(9) 0.0169(3) Uani 1 1 d . . .
P3 P 0.68054(5) 0.95929(7) -0.03124(9) 0.0188(3) Uani 1 1 d . . .
P4 P 0.67528(5) 1.02424(7) 0.41300(8) 0.0173(3) Uani 1 1 d . . .
C1 C 0.8797(2) 0.9711(3) 0.3988(3) 0.0174(11) Uani 1 1 d . . .
C2 C 0.9081(2) 0.9121(3) 0.4155(3) 0.0233(13) Uani 1 1 d . . .
H2A H 0.9035 0.8750 0.3836 0.028 Uiso 1 1 calc R . .
C3 C 0.9425(2) 0.9073(3) 0.4777(4) 0.0259(14) Uani 1 1 d . . .
H3A H 0.9614 0.8669 0.4888 0.031 Uiso 1 1 calc R . .
C4 C 0.9495(2) 0.9608(3) 0.5238(4) 0.0254(14) Uani 1 1 d . . .
H4A H 0.9732 0.9571 0.5668 0.031 Uiso 1 1 calc R . .
C5 C 0.9222(2) 1.0206(3) 0.5081(4) 0.0257(13) Uani 1 1 d . . .
H5A H 0.9271 1.0576 0.5402 0.031 Uiso 1 1 calc R . .
C6 C 0.8879(2) 1.0253(3) 0.4452(3) 0.0233(13) Uani 1 1 d . . .
H6A H 0.8697 1.0661 0.4336 0.028 Uiso 1 1 calc R . .
C7 C 0.8785(2) 1.0309(3) 0.0823(3) 0.0162(11) Uani 1 1 d . . .
C8 C 0.8928(2) 0.9740(3) 0.0474(3) 0.0207(12) Uani 1 1 d . . .
H8A H 0.8804 0.9306 0.0570 0.025 Uiso 1 1 calc R . .
C9 C 0.9254(2) 0.9816(3) -0.0014(4) 0.0260(14) Uani 1 1 d . . .
H9A H 0.9353 0.9434 -0.0259 0.031 Uiso 1 1 calc R . .
C10 C 0.9439(2) 1.0458(3) -0.0147(4) 0.0256(14) Uani 1 1 d . . .
H10A H 0.9660 1.0510 -0.0484 0.031 Uiso 1 1 calc R . .
C11 C 0.9302(2) 1.1011(3) 0.0210(4) 0.0247(14) Uani 1 1 d . . .
H11A H 0.9431 1.1444 0.0123 0.030 Uiso 1 1 calc R . .
C12 C 0.8975(2) 1.0938(3) 0.0697(4) 0.0225(13) Uani 1 1 d . . .
H12A H 0.8882 1.1321 0.0945 0.027 Uiso 1 1 calc R . .
C13 C 0.6133(2) 0.8358(3) 0.1460(3) 0.0188(12) Uani 1 1 d . . .
C14 C 0.6028(2) 0.8064(3) 0.0789(4) 0.0249(14) Uani 1 1 d . . .
H14A H 0.6199 0.8223 0.0423 0.030 Uiso 1 1 calc R . .
C15 C 0.5680(3) 0.7548(3) 0.0648(4) 0.0336(17) Uani 1 1 d . . .
H15A H 0.5614 0.7348 0.0189 0.040 Uiso 1 1 calc R . .
C16 C 0.5428(2) 0.7321(3) 0.1176(4) 0.0283(15) Uani 1 1 d . . .
H16A H 0.5182 0.6972 0.1079 0.034 Uiso 1 1 calc R . .
C17 C 0.5533(2) 0.7600(3) 0.1840(4) 0.0269(14) Uani 1 1 d . . .
H17A H 0.5361 0.7438 0.2203 0.032 Uiso 1 1 calc R . .
C18 C 0.5882(2) 0.8110(3) 0.1990(4) 0.0253(14) Uani 1 1 d . . .
H18A H 0.5953 0.8295 0.2455 0.030 Uiso 1 1 calc R . .
C19 C 0.6054(2) 1.1426(3) 0.1879(4) 0.0290(15) Uani 1 1 d . . .
C20 C 0.6002(3) 1.1863(3) 0.2416(5) 0.040(2) Uani 1 1 d . . .
H20A H 0.6207 1.1813 0.2872 0.048 Uiso 1 1 calc R . .
C21 C 0.5647(3) 1.2379(4) 0.2289(7) 0.059(3) Uani 1 1 d . . .
H21A H 0.5616 1.2689 0.2658 0.070 Uiso 1 1 calc R . .
C22 C 0.5342(3) 1.2446(4) 0.1644(7) 0.062(3) Uani 1 1 d . . .
H22A H 0.5094 1.2795 0.1571 0.074 Uiso 1 1 calc R . .
C23 C 0.5391(3) 1.2004(5) 0.1082(5) 0.053(3) Uani 1 1 d . . .
H23A H 0.5177 1.2051 0.0632 0.064 Uiso 1 1 calc R . .
C24 C 0.5754(3) 1.1500(4) 0.1195(5) 0.0404(19) Uani 1 1 d . . .
H24A H 0.5802 1.1206 0.0819 0.048 Uiso 1 1 calc R . .
C25 C 0.8164(2) 0.7430(3) 0.3378(3) 0.0186(12) Uani 1 1 d . . .
C26 C 0.8204(2) 0.7853(3) 0.3963(3) 0.0227(13) Uani 1 1 d . . .
H26A H 0.8158 0.8324 0.3888 0.027 Uiso 1 1 calc R . .
C27 C 0.8308(2) 0.7610(3) 0.4655(4) 0.0278(15) Uani 1 1 d . . .
H27A H 0.8332 0.7911 0.5046 0.033 Uiso 1 1 calc R . .
C28 C 0.8376(2) 0.6932(3) 0.4765(4) 0.0279(15) Uani 1 1 d . . .
H28A H 0.8464 0.6765 0.5236 0.033 Uiso 1 1 calc R . .
C29 C 0.8320(2) 0.6485(3) 0.4199(4) 0.0244(13) Uani 1 1 d . . .
H29A H 0.8344 0.6013 0.4286 0.029 Uiso 1 1 calc R . .
C30 C 0.8227(2) 0.6726(3) 0.3504(4) 0.0243(14) Uani 1 1 d . . .
H30A H 0.8206 0.6421 0.3116 0.029 Uiso 1 1 calc R . .
C31 C 0.7495(2) 0.7237(3) 0.2062(3) 0.0175(12) Uani 1 1 d . . .
C32 C 0.7441(2) 0.7039(3) 0.1363(4) 0.0291(15) Uani 1 1 d . . .
H32A H 0.7692 0.7166 0.1091 0.035 Uiso 1 1 calc R . .
C33 C 0.7022(2) 0.6655(4) 0.1046(4) 0.0331(16) Uani 1 1 d . . .
H33A H 0.6994 0.6513 0.0565 0.040 Uiso 1 1 calc R . .
C34 C 0.6647(2) 0.6484(3) 0.1443(4) 0.0272(15) Uani 1 1 d . . .
H34A H 0.6361 0.6221 0.1237 0.033 Uiso 1 1 calc R . .
C35 C 0.6694(2) 0.6697(3) 0.2129(4) 0.0240(13) Uani 1 1 d . . .
H35A H 0.6434 0.6591 0.2394 0.029 Uiso 1 1 calc R . .
C36 C 0.7118(2) 0.7068(3) 0.2452(4) 0.0229(13) Uani 1 1 d . . .
H36A H 0.7148 0.7204 0.2935 0.027 Uiso 1 1 calc R . .
C37 C 0.8555(2) 0.7522(3) 0.2052(3) 0.0180(12) Uani 1 1 d . . .
C38 C 0.8640(2) 0.6851(3) 0.1850(4) 0.0246(14) Uani 1 1 d . . .
H38A H 0.8423 0.6500 0.1959 0.030 Uiso 1 1 calc R . .
C39 C 0.9034(2) 0.6703(3) 0.1499(4) 0.0284(15) Uani 1 1 d . . .
H39A H 0.9089 0.6250 0.1367 0.034 Uiso 1 1 calc R . .
C40 C 0.9359(2) 0.7214(3) 0.1330(4) 0.0276(14) Uani 1 1 d . . .
H40A H 0.9625 0.7112 0.1073 0.033 Uiso 1 1 calc R . .
C41 C 0.9286(2) 0.7870(3) 0.1543(4) 0.0295(15) Uani 1 1 d . . .
H41A H 0.9510 0.8217 0.1446 0.035 Uiso 1 1 calc R . .
C42 C 0.8886(2) 0.8024(3) 0.1899(3) 0.0219(13) Uani 1 1 d . . .
H42A H 0.8838 0.8476 0.2039 0.026 Uiso 1 1 calc R . .
C43 C 0.8469(2) 1.2419(3) 0.2569(3) 0.0182(12) Uani 1 1 d . . .
C44 C 0.8830(2) 1.1930(3) 0.2838(4) 0.0238(13) Uani 1 1 d . . .
H44A H 0.8795 1.1485 0.2651 0.029 Uiso 1 1 calc R . .
C45 C 0.9232(2) 1.2080(3) 0.3368(4) 0.0314(16) Uani 1 1 d . . .
H45A H 0.9470 1.1739 0.3548 0.038 Uiso 1 1 calc R . .
C46 C 0.9290(2) 1.2726(3) 0.3640(4) 0.0309(15) Uani 1 1 d . . .
H46A H 0.9573 1.2833 0.3997 0.037 Uiso 1 1 calc R . .
C47 C 0.8935(2) 1.3216(3) 0.3388(4) 0.0304(16) Uani 1 1 d . . .
H47A H 0.8969 1.3658 0.3582 0.037 Uiso 1 1 calc R . .
C48 C 0.8531(2) 1.3062(3) 0.2857(4) 0.0259(14) Uani 1 1 d . . .
H48A H 0.8291 1.3403 0.2685 0.031 Uiso 1 1 calc R . .
C49 C 0.8051(2) 1.2490(3) 0.1067(3) 0.0200(12) Uani 1 1 d . . .
C50 C 0.8186(2) 1.3160(3) 0.0980(4) 0.0247(13) Uani 1 1 d . . .
H50A H 0.8222 1.3459 0.1374 0.030 Uiso 1 1 calc R . .
C51 C 0.8266(2) 1.3399(3) 0.0322(4) 0.0275(14) Uani 1 1 d . . .
H51A H 0.8350 1.3859 0.0266 0.033 Uiso 1 1 calc R . .
C52 C 0.8223(2) 1.2962(3) -0.0252(4) 0.0307(15) Uani 1 1 d . . .
H52A H 0.8285 1.3122 -0.0698 0.037 Uiso 1 1 calc R . .
C53 C 0.8089(3) 1.2298(3) -0.0178(4) 0.0298(15) Uani 1 1 d . . .
H53A H 0.8060 1.2002 -0.0574 0.036 Uiso 1 1 calc R . .
C54 C 0.7998(2) 1.2057(3) 0.0476(4) 0.0229(13) Uani 1 1 d . . .
H54A H 0.7900 1.1601 0.0522 0.028 Uiso 1 1 calc R . .
C55 C 0.7413(2) 1.2701(3) 0.2098(3) 0.0190(12) Uani 1 1 d . . .
C56 C 0.7076(2) 1.3032(3) 0.1579(4) 0.0291(15) Uani 1 1 d . . .
H56A H 0.7115 1.2987 0.1096 0.035 Uiso 1 1 calc R . .
C57 C 0.6684(3) 1.3426(3) 0.1744(4) 0.0369(18) Uani 1 1 d . . .
H57A H 0.6453 1.3640 0.1377 0.044 Uiso 1 1 calc R . .
C58 C 0.6633(2) 1.3503(4) 0.2433(4) 0.0352(17) Uani 1 1 d . . .
H58A H 0.6380 1.3801 0.2550 0.042 Uiso 1 1 calc R . .
C59 C 0.6942(3) 1.3155(4) 0.2966(4) 0.0356(17) Uani 1 1 d . . .
H59A H 0.6891 1.3195 0.3445 0.043 Uiso 1 1 calc R . .
C60 C 0.7327(3) 1.2746(3) 0.2799(4) 0.0306(15) Uani 1 1 d . . .
H60A H 0.7534 1.2496 0.3163 0.037 Uiso 1 1 calc R . .
C61 C 0.7243(2) 0.9862(3) -0.0898(3) 0.0206(12) Uani 1 1 d . . .
C62 C 0.7183(2) 0.9638(3) -0.1590(4) 0.0228(13) Uani 1 1 d . . .
H62A H 0.6899 0.9363 -0.1777 0.027 Uiso 1 1 calc R . .
C63 C 0.7537(3) 0.9812(3) -0.2018(4) 0.0294(14) Uani 1 1 d . . .
H63A H 0.7495 0.9651 -0.2493 0.035 Uiso 1 1 calc R . .
C64 C 0.7950(2) 1.0220(3) -0.1754(4) 0.0295(15) Uani 1 1 d . . .
H64A H 0.8190 1.0342 -0.2047 0.035 Uiso 1 1 calc R . .
C65 C 0.8010(2) 1.0446(3) -0.1056(4) 0.0321(16) Uani 1 1 d . . .
H65A H 0.8293 1.0724 -0.0869 0.039 Uiso 1 1 calc R . .
C66 C 0.7659(2) 1.0267(3) -0.0636(3) 0.0220(12) Uani 1 1 d . . .
H66A H 0.7702 1.0423 -0.0160 0.026 Uiso 1 1 calc R . .
C67 C 0.6655(2) 0.8724(3) -0.0625(4) 0.0240(13) Uani 1 1 d . . .
C68 C 0.7021(3) 0.8244(3) -0.0378(4) 0.0294(15) Uani 1 1 d . . .
H68A H 0.7325 0.8374 -0.0072 0.035 Uiso 1 1 calc R . .
C69 C 0.6945(3) 0.7577(3) -0.0576(4) 0.0317(16) Uani 1 1 d . . .
H69A H 0.7203 0.7255 -0.0413 0.038 Uiso 1 1 calc R . .
C70 C 0.6507(3) 0.7372(3) -0.1000(4) 0.0361(17) Uani 1 1 d . . .
H70A H 0.6462 0.6913 -0.1138 0.043 Uiso 1 1 calc R . .
C71 C 0.6127(3) 0.7840(4) -0.1226(4) 0.044(2) Uani 1 1 d . . .
H71A H 0.5813 0.7697 -0.1499 0.053 Uiso 1 1 calc R . .
C72 C 0.6204(3) 0.8526(4) -0.1053(4) 0.0318(16) Uani 1 1 d . . .
H72A H 0.5951 0.8850 -0.1227 0.038 Uiso 1 1 calc R . .
C73 C 0.6237(2) 1.0105(3) -0.0608(3) 0.0218(13) Uani 1 1 d . . .
C74 C 0.5769(3) 0.9892(4) -0.0444(4) 0.0368(17) Uani 1 1 d . . .
H74A H 0.5742 0.9477 -0.0206 0.044 Uiso 1 1 calc R . .
C75 C 0.5343(2) 1.0307(5) -0.0641(5) 0.044(2) Uani 1 1 d . . .
H75A H 0.5021 1.0161 -0.0549 0.053 Uiso 1 1 calc R . .
C76 C 0.5379(2) 1.0929(4) -0.0969(4) 0.0338(16) Uani 1 1 d . . .
H76A H 0.5087 1.1207 -0.1102 0.041 Uiso 1 1 calc R . .
C77 C 0.5850(3) 1.1127(4) -0.1092(4) 0.0371(17) Uani 1 1 d . . .
H77A H 0.5887 1.1556 -0.1299 0.045 Uiso 1 1 calc R . .
C78 C 0.6275(3) 1.0714(3) -0.0920(4) 0.0363(17) Uani 1 1 d . . .
H78A H 0.6594 1.0859 -0.1023 0.044 Uiso 1 1 calc R . .
C79 C 0.6223(2) 0.9681(3) 0.4220(3) 0.0201(12) Uani 1 1 d . . .
C80 C 0.5935(2) 0.9424(3) 0.3600(3) 0.0212(12) Uani 1 1 d . . .
H80A H 0.6032 0.9508 0.3152 0.025 Uiso 1 1 calc R . .
C81 C 0.5497(2) 0.9036(3) 0.3650(4) 0.0278(15) Uani 1 1 d . . .
H81A H 0.5303 0.8848 0.3231 0.033 Uiso 1 1 calc R . .
C82 C 0.5349(2) 0.8930(3) 0.4289(4) 0.0324(16) Uani 1 1 d . . .
H82A H 0.5050 0.8676 0.4311 0.039 Uiso 1 1 calc R . .
C83 C 0.5634(3) 0.9191(4) 0.4916(4) 0.0326(15) Uani 1 1 d . . .
H83A H 0.5528 0.9122 0.5361 0.039 Uiso 1 1 calc R . .
C84 C 0.6076(2) 0.9554(3) 0.4873(4) 0.0297(15) Uani 1 1 d . . .
H84A H 0.6280 0.9718 0.5296 0.036 Uiso 1 1 calc R . .
C85 C 0.6532(2) 1.1069(3) 0.4382(3) 0.0214(13) Uani 1 1 d . . .
C86 C 0.6059(2) 1.1189(3) 0.4570(4) 0.0276(14) Uani 1 1 d . . .
H86A H 0.5820 1.0831 0.4551 0.033 Uiso 1 1 calc R . .
C87 C 0.5931(3) 1.1831(4) 0.4787(4) 0.0365(17) Uani 1 1 d . . .
H87A H 0.5618 1.1976 0.4463 0.044 Uiso 1 1 calc R . .
H87B H 0.5841 1.1786 0.5266 0.044 Uiso 1 1 calc R . .
C88 C 0.6284(3) 1.2349(3) 0.4815(4) 0.0361(17) Uani 1 1 d . . .
H88A H 0.6207 1.2780 0.4985 0.043 Uiso 1 1 calc R . .
C89 C 0.6741(3) 1.2245(3) 0.4600(4) 0.0322(16) Uani 1 1 d . . .
H89A H 0.6974 1.2609 0.4602 0.039 Uiso 1 1 calc R . .
C90 C 0.6868(2) 1.1610(3) 0.4380(4) 0.0232(13) Uani 1 1 d . . .
H90A H 0.7186 1.1542 0.4228 0.028 Uiso 1 1 calc R . .
C91 C 0.7236(2) 1.0041(3) 0.4903(3) 0.0188(12) Uani 1 1 d . . .
C92 C 0.7620(2) 0.9587(3) 0.4806(4) 0.0225(13) Uani 1 1 d . . .
H92A H 0.7614 0.9376 0.4358 0.027 Uiso 1 1 calc R . .
C93 C 0.8013(2) 0.9444(3) 0.5370(4) 0.0300(15) Uani 1 1 d . . .
H93A H 0.8271 0.9130 0.5307 0.036 Uiso 1 1 calc R . .
C94 C 0.8029(2) 0.9755(3) 0.6015(4) 0.0310(16) Uani 1 1 d . . .
H94A H 0.8304 0.9665 0.6390 0.037 Uiso 1 1 calc R . .
C95 C 0.7650(3) 1.0196(3) 0.6124(4) 0.0293(14) Uani 1 1 d . . .
H95A H 0.7656 1.0393 0.6579 0.035 Uiso 1 1 calc R . .
C96 C 0.7259(2) 1.0351(3) 0.5565(3) 0.0231(13) Uani 1 1 d . . .
H96A H 0.7007 1.0671 0.5634 0.028 Uiso 1 1 calc R . .
C97 C 0.4832(3) 0.9120(4) 0.6927(5) 0.0449(19) Uani 1 1 d . . .
H97A H 0.4740 0.8642 0.6820 0.054 Uiso 1 1 calc R . .
H97B H 0.4516 0.9377 0.6949 0.054 Uiso 1 1 calc R . .
C98 C 0.5189(3) 0.9173(5) 0.7608(5) 0.053(2) Uani 1 1 d . . .
H98A H 0.5427 0.8786 0.7679 0.064 Uiso 1 1 calc R . .
H98B H 0.5004 0.9202 0.8015 0.064 Uiso 1 1 calc R . .
C99 C 0.5464(4) 0.9822(5) 0.7511(5) 0.064(3) Uani 1 1 d . . .
H99A H 0.5801 0.9837 0.7824 0.076 Uiso 1 1 calc R . .
H99B H 0.5261 1.0218 0.7609 0.076 Uiso 1 1 calc R . .
C100 C 0.5521(3) 0.9794(4) 0.6728(5) 0.052(2) Uani 1 1 d . . .
H10B H 0.5509 1.0253 0.6521 0.063 Uiso 1 1 calc R . .
H10C H 0.5846 0.9578 0.6672 0.063 Uiso 1 1 calc R . .
C101 C 0.9311(3) 0.4551(4) 0.2152(5) 0.049(2) Uani 1 1 d . . .
H10D H 0.9407 0.4714 0.1703 0.058 Uiso 1 1 calc R . .
H10E H 0.9147 0.4103 0.2068 0.058 Uiso 1 1 calc R . .
C102 C 0.9777(3) 0.4518(4) 0.2747(6) 0.058(3) Uani 1 1 d . . .
H10F H 0.9724 0.4192 0.3120 0.070 Uiso 1 1 calc R . .
H10G H 1.0089 0.4391 0.2559 0.070 Uiso 1 1 calc R . .
C103 C 0.9812(3) 0.5228(4) 0.3027(5) 0.049(2) Uani 1 1 d . . .
H10H H 0.9974 0.5534 0.2721 0.058 Uiso 1 1 calc R . .
H10I H 1.0000 0.5250 0.3520 0.058 Uiso 1 1 calc R . .
C104 C 0.9254(3) 0.5388(4) 0.2991(4) 0.0375(18) Uani 1 1 d . . .
H10J H 0.9141 0.5256 0.3439 0.045 Uiso 1 1 calc R . .
H10K H 0.9193 0.5877 0.2916 0.045 Uiso 1 1 calc R . .
C105 C 0.9593(3) 0.2186(4) 0.5746(6) 0.054(2) Uani 1 1 d . . .
H10L H 0.9522 0.1718 0.5576 0.065 Uiso 1 1 calc R . .
H10M H 0.9270 0.2445 0.5654 0.065 Uiso 1 1 calc R . .
C106 C 0.9810(4) 0.2188(5) 0.6532(6) 0.067(3) Uani 1 1 d . . .
H10N H 0.9537 0.2223 0.6823 0.081 Uiso 1 1 calc R . .
H10O H 1.0016 0.1779 0.6672 0.081 Uiso 1 1 calc R . .
C107 C 1.0133(4) 0.2806(5) 0.6597(6) 0.060(3) Uani 1 1 d . . .
H10P H 1.0408 0.2779 0.7017 0.072 Uiso 1 1 calc R . .
H10Q H 0.9927 0.3215 0.6637 0.072 Uiso 1 1 calc R . .
C108 C 1.0350(3) 0.2811(4) 0.5918(5) 0.045(2) Uani 1 1 d . . .
H10R H 1.0414 0.3279 0.5776 0.054 Uiso 1 1 calc R . .
H10S H 1.0674 0.2556 0.5978 0.054 Uiso 1 1 calc R . .
O1 O 0.5090(2) 0.9395(3) 0.6391(3) 0.0531(15) Uani 1 1 d . . .
O2 O 0.89811(19) 0.5017(3) 0.2412(3) 0.0481(15) Uani 1 1 d . . .
O3 O 0.99665(18) 0.2491(2) 0.5390(3) 0.0406(13) Uani 1 1 d . . .

loop_
_atom_site_aniso_label
_atom_site_aniso_U_11
_atom_site_aniso_U_22
_atom_site_aniso_U_33
_atom_site_aniso_U_23
_atom_site_aniso_U_13
_atom_site_aniso_U_12
As1 0.0152(2) 0.0148(2) 0.0143(3) -0.0001(2) 0.0022(2) 0.0002(2)
As2 0.0153(2) 0.0144(2) 0.0142(3) -0.0006(2) 0.0040(2) 0.0000(2)
As3 0.0152(2) 0.0183(3) 0.0159(3) 0.0009(2) 0.0031(2) -0.0023(2)
As4 0.0157(3) 0.0176(3) 0.0180(4) 0.0020(2) 0.0035(2) 0.0021(2)
Cu1 0.0166(3) 0.0144(3) 0.0166(4) 0.0004(3) 0.0039(3) 0.0007(2)
Cu2 0.0165(3) 0.0148(3) 0.0174(4) 0.0001(3) 0.0032(3) 0.0003(2)
Cu3 0.0168(3) 0.0203(3) 0.0141(4) -0.0001(3) 0.0025(2) -0.0018(3)
Cu4 0.0175(3) 0.0183(3) 0.0153(4) 0.0003(3) 0.0047(3) 0.0009(3)
S1 0.0144(6) 0.0196(6) 0.0161(8) -0.0004(5) 0.0031(5) 0.0008(5)
S2 0.0155(6) 0.0163(6) 0.0157(8) -0.0011(5) 0.0039(5) 0.0012(5)
S3 0.0168(6) 0.0158(6) 0.0158(8) -0.0007(5) 0.0041(5) -0.0010(5)
S4 0.0149(6) 0.0212(7) 0.0220(9) 0.0025(5) 0.0032(5) 0.0009(5)
S5 0.0161(6) 0.0182(6) 0.0144(8) 0.0006(5) 0.0047(5) 0.0009(5)
S6 0.0179(6) 0.0193(6) 0.0164(8) 0.0015(5) 0.0028(5) -0.0001(5)
P1 0.0166(6) 0.0153(6) 0.0166(9) 0.0009(5) 0.0035(5) 0.0018(5)
P2 0.0198(7) 0.0158(6) 0.0152(9) 0.0003(5) 0.0033(6) -0.0005(5)
P3 0.0158(6) 0.0256(7) 0.0147(9) -0.0005(6) 0.0017(5) -0.0045(5)
P4 0.0195(6) 0.0179(6) 0.0150(9) 0.0003(6) 0.0045(5) -0.0008(6)
C1 0.018(3) 0.022(3) 0.012(3) 0.007(2) 0.005(2) -0.005(2)
C2 0.025(3) 0.022(3) 0.022(4) -0.001(2) 0.001(2) 0.002(2)
C3 0.021(3) 0.025(3) 0.031(4) 0.005(3) 0.003(2) -0.001(2)
C4 0.024(3) 0.032(3) 0.018(4) 0.007(2) -0.003(2) -0.002(2)
C5 0.026(3) 0.028(3) 0.022(4) -0.003(3) 0.000(2) -0.002(3)
C6 0.026(3) 0.022(3) 0.021(4) -0.003(2) 0.001(2) 0.001(2)
C7 0.018(2) 0.018(3) 0.015(3) -0.001(2) 0.008(2) 0.001(2)
C8 0.022(3) 0.023(3) 0.018(4) -0.003(2) 0.006(2) -0.003(2)
C9 0.026(3) 0.030(3) 0.024(4) -0.010(3) 0.007(2) 0.001(3)
C10 0.020(3) 0.041(4) 0.018(4) 0.004(3) 0.008(2) -0.005(2)
C11 0.016(3) 0.027(3) 0.030(4) 0.006(3) 0.002(2) 0.001(2)
C12 0.012(2) 0.024(3) 0.031(4) 0.004(3) 0.002(2) 0.001(2)
C13 0.013(2) 0.025(3) 0.019(4) -0.003(2) 0.004(2) -0.001(2)
C14 0.031(3) 0.026(3) 0.018(4) -0.005(2) 0.008(3) -0.006(2)
C15 0.038(4) 0.035(4) 0.023(4) -0.001(3) -0.008(3) -0.012(3)
C16 0.023(3) 0.026(3) 0.033(5) 0.005(3) -0.002(3) -0.005(2)
C17 0.030(3) 0.025(3) 0.028(4) 0.003(3) 0.013(3) -0.006(2)
C18 0.030(3) 0.028(3) 0.020(4) 0.001(2) 0.010(3) -0.004(3)
C19 0.020(3) 0.026(3) 0.042(5) 0.012(3) 0.009(3) -0.001(2)
C20 0.024(3) 0.025(3) 0.069(6) -0.014(3) 0.001(3) 0.001(3)
C21 0.036(4) 0.038(4) 0.110(9) -0.013(5) 0.032(5) 0.004(3)
C22 0.035(4) 0.031(4) 0.127(10) 0.021(5) 0.032(5) 0.017(3)
C23 0.037(4) 0.068(6) 0.060(7) 0.038(5) 0.021(4) 0.020(4)
C24 0.030(4) 0.046(4) 0.046(5) 0.025(4) 0.009(3) 0.009(3)
C25 0.016(3) 0.024(3) 0.017(4) 0.001(2) 0.005(2) -0.001(2)
C26 0.028(3) 0.023(3) 0.016(4) 0.003(2) 0.003(2) 0.003(2)
C27 0.034(3) 0.021(3) 0.026(4) -0.003(3) 0.001(3) 0.000(2)
C28 0.026(3) 0.034(3) 0.019(4) 0.008(3) -0.007(3) -0.005(3)
C29 0.029(3) 0.022(3) 0.022(4) 0.002(2) 0.001(3) 0.000(2)
C30 0.025(3) 0.021(3) 0.025(4) 0.006(2) -0.001(2) -0.003(2)
C31 0.019(3) 0.018(3) 0.015(4) 0.005(2) 0.004(2) 0.004(2)
C32 0.027(3) 0.034(4) 0.027(4) -0.003(3) 0.005(3) -0.010(3)
C33 0.026(3) 0.046(4) 0.026(4) -0.006(3) 0.001(3) -0.007(3)
C34 0.025(3) 0.027(3) 0.028(4) -0.003(3) 0.001(3) -0.005(2)
C35 0.021(3) 0.028(3) 0.024(4) 0.007(3) 0.008(2) -0.001(2)
C36 0.023(3) 0.024(3) 0.022(4) 0.000(2) 0.003(2) 0.002(2)
C37 0.019(3) 0.021(3) 0.013(3) 0.000(2) 0.001(2) 0.002(2)
C38 0.030(3) 0.017(3) 0.026(4) -0.005(2) 0.002(3) 0.000(2)
C39 0.027(3) 0.032(3) 0.026(4) -0.004(3) 0.003(3) 0.004(3)
C40 0.025(3) 0.042(4) 0.018(4) -0.002(3) 0.012(2) 0.004(3)
C41 0.015(3) 0.034(3) 0.040(5) 0.006(3) 0.004(3) -0.006(2)
C42 0.018(3) 0.022(3) 0.024(4) -0.003(2) 0.000(2) 0.003(2)
C43 0.019(3) 0.018(3) 0.019(4) -0.002(2) 0.007(2) 0.001(2)
C44 0.022(3) 0.022(3) 0.028(4) -0.003(2) 0.009(2) -0.002(2)
C45 0.028(3) 0.029(3) 0.036(5) 0.000(3) 0.000(3) -0.001(3)
C46 0.027(3) 0.038(4) 0.026(4) -0.008(3) -0.002(3) -0.004(3)
C47 0.025(3) 0.032(3) 0.035(5) -0.018(3) 0.006(3) -0.006(3)
C48 0.028(3) 0.016(3) 0.030(4) -0.007(2) -0.004(3) 0.001(2)
C49 0.023(3) 0.019(3) 0.018(4) 0.000(2) 0.005(2) 0.006(2)
C50 0.035(3) 0.023(3) 0.018(4) -0.003(2) 0.010(3) -0.002(3)
C51 0.025(3) 0.029(3) 0.030(4) 0.009(3) 0.010(3) 0.002(2)
C52 0.027(3) 0.037(4) 0.029(4) 0.010(3) 0.009(3) 0.004(3)
C53 0.038(4) 0.035(4) 0.016(4) 0.001(3) 0.003(3) 0.005(3)
C54 0.027(3) 0.019(3) 0.024(4) 0.002(2) 0.006(2) 0.004(2)
C55 0.021(3) 0.017(3) 0.018(4) -0.001(2) 0.004(2) -0.001(2)
C56 0.023(3) 0.039(4) 0.026(4) 0.004(3) 0.005(3) 0.000(3)
C57 0.039(4) 0.032(4) 0.041(5) 0.016(3) 0.008(3) 0.019(3)
C58 0.025(3) 0.040(4) 0.045(5) -0.001(3) 0.020(3) 0.011(3)
C59 0.041(4) 0.042(4) 0.028(5) -0.002(3) 0.019(3) 0.002(3)
C60 0.037(4) 0.034(3) 0.021(4) 0.007(3) 0.008(3) 0.012(3)
C61 0.016(3) 0.024(3) 0.022(4) 0.003(2) 0.002(2) 0.000(2)
C62 0.024(3) 0.026(3) 0.019(4) 0.000(2) 0.008(2) 0.001(2)
C63 0.044(4) 0.029(3) 0.020(4) -0.003(3) 0.017(3) 0.002(3)
C64 0.033(3) 0.032(3) 0.028(4) 0.010(3) 0.017(3) 0.004(3)
C65 0.023(3) 0.030(3) 0.041(5) 0.004(3) 0.000(3) -0.006(3)
C66 0.020(3) 0.025(3) 0.020(4) 0.001(2) 0.001(2) 0.001(2)
C67 0.024(3) 0.032(3) 0.017(4) -0.001(3) 0.006(2) -0.009(2)
C68 0.031(3) 0.031(3) 0.027(4) -0.004(3) 0.007(3) -0.009(3)
C69 0.035(4) 0.027(3) 0.035(5) 0.002(3) 0.012(3) -0.002(3)
C70 0.050(4) 0.023(3) 0.033(5) -0.003(3) 0.001(3) -0.012(3)
C71 0.052(5) 0.047(4) 0.027(5) -0.001(3) -0.007(3) -0.024(4)
C72 0.033(3) 0.042(4) 0.019(4) -0.002(3) -0.001(3) -0.006(3)
C73 0.013(2) 0.032(3) 0.021(4) -0.005(2) 0.003(2) -0.001(2)
C74 0.035(4) 0.050(4) 0.025(4) 0.018(3) 0.005(3) 0.004(3)
C75 0.016(3) 0.072(6) 0.047(6) 0.014(4) 0.010(3) 0.014(3)
C76 0.021(3) 0.045(4) 0.035(5) 0.001(3) 0.002(3) 0.010(3)
C77 0.030(3) 0.035(4) 0.046(5) 0.009(3) 0.005(3) 0.005(3)
C78 0.029(3) 0.029(3) 0.051(5) 0.003(3) 0.007(3) 0.003(3)
C79 0.022(3) 0.020(3) 0.018(4) 0.006(2) 0.001(2) -0.001(2)
C80 0.027(3) 0.022(3) 0.016(4) 0.000(2) 0.009(2) 0.003(2)
C81 0.024(3) 0.025(3) 0.033(4) 0.004(3) -0.001(3) 0.004(2)
C82 0.029(3) 0.035(4) 0.034(5) 0.008(3) 0.008(3) -0.010(3)
C83 0.035(3) 0.046(4) 0.020(4) 0.004(3) 0.015(3) -0.007(3)
C84 0.028(3) 0.035(3) 0.025(4) -0.002(3) 0.002(3) -0.014(3)
C85 0.025(3) 0.021(3) 0.017(4) 0.003(2) -0.001(2) 0.003(2)
C86 0.024(3) 0.031(3) 0.027(4) -0.003(3) 0.000(3) 0.003(3)
C87 0.043(4) 0.040(4) 0.025(5) -0.009(3) 0.005(3) 0.012(3)
C88 0.049(4) 0.027(3) 0.031(5) -0.005(3) 0.004(3) 0.012(3)
C89 0.042(4) 0.025(3) 0.028(4) -0.004(3) 0.001(3) 0.001(3)
C90 0.019(3) 0.022(3) 0.027(4) -0.003(2) 0.002(2) 0.005(2)
C91 0.020(3) 0.023(3) 0.012(3) 0.000(2) 0.002(2) -0.005(2)
C92 0.021(3) 0.024(3) 0.022(4) 0.006(2) 0.003(2) 0.001(2)
C93 0.026(3) 0.032(3) 0.032(5) 0.009(3) 0.003(3) -0.002(3)
C94 0.024(3) 0.021(3) 0.043(5) 0.009(3) -0.009(3) -0.010(2)
C95 0.040(4) 0.028(3) 0.018(4) 0.005(3) 0.002(3) -0.004(3)
C96 0.031(3) 0.022(3) 0.016(4) 0.000(2) 0.004(2) -0.003(2)
C97 0.053(5) 0.043(4) 0.041(6) 0.007(4) 0.014(4) 0.014(4)
C98 0.059(5) 0.064(6) 0.035(6) -0.005(4) 0.004(4) -0.003(4)
C99 0.089(7) 0.062(6) 0.034(6) -0.006(4) -0.008(5) 0.021(5)
C100 0.052(5) 0.045(5) 0.060(7) 0.004(4) 0.007(4) 0.012(4)
C101 0.056(5) 0.048(5) 0.046(6) -0.005(4) 0.022(4) -0.009(4)
C102 0.032(4) 0.048(5) 0.097(9) -0.003(5) 0.018(4) -0.002(3)
C103 0.033(4) 0.043(4) 0.067(7) 0.003(4) 0.000(4) -0.002(3)
C104 0.028(3) 0.057(5) 0.026(5) 0.004(3) 0.003(3) 0.004(3)
C105 0.037(4) 0.035(4) 0.088(8) -0.001(4) 0.004(4) -0.006(3)
C106 0.058(6) 0.061(6) 0.087(9) 0.020(6) 0.026(5) -0.003(5)
C107 0.057(5) 0.050(5) 0.061(7) 0.010(4) -0.023(5) -0.002(4)
C108 0.022(3) 0.046(4) 0.062(6) 0.010(4) -0.007(3) -0.004(3)
O1 0.060(4) 0.047(3) 0.052(4) -0.006(3) 0.007(3) -0.006(3)
O2 0.032(3) 0.079(4) 0.031(4) -0.012(3) -0.001(2) 0.004(3)
O3 0.026(2) 0.034(3) 0.058(4) -0.004(2) -0.004(2) 0.001(2)

loop_
_atom_type_symbol
_atom_type_description
_atom_type_scat_dispersion_real
_atom_type_scat_dispersion_imag
_atom_type_scat_source
C C 0.0033 0.0016 'International Tables Vol C Tables 4.2.6.8 and 6.1.1.4'
H H 0.0000 0.0000 'International Tables Vol C Tables 4.2.6.8 and 6.1.1.4'
P P 0.1023 0.0942 'International Tables Vol C Tables 4.2.6.8 and 6.1.1.4'
S S 0.1246 0.1234 'International Tables Vol C Tables 4.2.6.8 and 6.1.1.4'
Cu Cu 0.3201 1.2651 'International Tables Vol C Tables 4.2.6.8 and 6.1.1.4'
As As 0.0499 2.0058 'International Tables Vol C Tables 4.2.6.8 and 6.1.1.4'
O O 0.0106 0.0060 'International Tables Vol C Tables 4.2.6.8 and 6.1.1.4'

loop_
_geom_angle_atom_site_label_1
_geom_angle_atom_site_label_2
_geom_angle_atom_site_label_3
_geom_angle
_geom_angle_site_symmetry_1
_geom_angle_site_symmetry_3
_geom_angle_publ_flag
C1 As1 S2 106.01(18) . . ?
C1 As1 S1 93.02(16) . . ?
S2 As1 S1 104.55(5) . . ?
C1 As1 Cu1 133.11(16) . . ?
S2 As1 Cu1 110.87(4) . . ?
S1 As1 Cu1 104.40(5) . . ?
C7 As2 S3 104.67(16) . . ?
C7 As2 S1 95.18(17) . . ?
S3 As2 S1 103.89(5) . . ?
C7 As2 Cu2 132.76(16) . . ?
S3 As2 Cu2 110.91(4) . . ?
S1 As2 Cu2 105.05(5) . . ?
C13 As3 S5 105.45(19) . . ?
C13 As3 S4 93.66(17) . . ?
S5 As3 S4 103.72(6) . . ?
C13 As3 Cu3 134.05(19) . . ?
S5 As3 Cu3 111.11(4) . . ?
S4 As3 Cu3 103.47(5) . . ?
C19 As4 S6 102.2(2) . . ?
C19 As4 S4 94.78(19) . . ?
S6 As4 S4 103.82(6) . . ?
C19 As4 Cu4 136.5(2) . . ?
S6 As4 Cu4 111.34(4) . . ?
S4 As4 Cu4 102.95(4) . . ?
P1 Cu1 S5 110.23(6) . . ?
P1 Cu1 S3 108.31(6) . . ?
S5 Cu1 S3 116.26(5) . . ?
P1 Cu1 As1 122.53(5) . . ?
S5 Cu1 As1 101.71(4) . . ?
S3 Cu1 As1 97.78(4) . . ?
P2 Cu2 S6 110.58(6) . . ?
P2 Cu2 S2 109.48(6) . . ?
S6 Cu2 S2 117.94(6) . . ?
P2 Cu2 As2 120.07(5) . . ?
S6 Cu2 As2 100.82(5) . . ?
S2 Cu2 As2 97.76(4) . . ?
P3 Cu3 S3 117.26(6) . . ?
P3 Cu3 S6 107.87(6) . . ?
S3 Cu3 S6 114.93(5) . . ?
P3 Cu3 As3 113.62(5) . . ?
S3 Cu3 As3 102.92(5) . . ?
S6 Cu3 As3 98.75(5) . . ?
P4 Cu4 S2 114.79(6) . . ?
P4 Cu4 S5 109.20(6) . . ?
S2 Cu4 S5 113.60(5) . . ?
P4 Cu4 As4 116.91(5) . . ?
S2 Cu4 As4 102.99(5) . . ?
S5 Cu4 As4 98.24(4) . . ?
As2 S1 As1 90.44(5) . . ?
As1 S2 Cu4 98.52(5) . . ?
As1 S2 Cu2 102.37(6) . . ?
Cu4 S2 Cu2 98.67(5) . . ?
As2 S3 Cu3 97.38(5) . . ?
As2 S3 Cu1 102.43(6) . . ?
Cu3 S3 Cu1 99.97(6) . . ?
As3 S4 As4 91.43(5) . . ?
As3 S5 Cu1 95.45(6) . . ?
As3 S5 Cu4 103.18(6) . . ?
Cu1 S5 Cu4 102.33(5) . . ?
As4 S6 Cu2 95.01(6) . . ?
As4 S6 Cu3 103.38(6) . . ?
Cu2 S6 Cu3 101.92(5) . . ?
C25 P1 C31 102.5(3) . . ?
C25 P1 C37 105.2(3) . . ?
C31 P1 C37 103.6(3) . . ?
C25 P1 Cu1 116.3(2) . . ?
C31 P1 Cu1 111.84(18) . . ?
C37 P1 Cu1 115.75(19) . . ?
C49 P2 C55 102.4(3) . . ?
C49 P2 C43 104.8(3) . . ?
C55 P2 C43 102.6(3) . . ?
C49 P2 Cu2 116.4(2) . . ?
C55 P2 Cu2 114.67(19) . . ?
C43 P2 Cu2 114.25(19) . . ?
C61 P3 C73 103.3(3) . . ?
C61 P3 C67 101.5(3) . . ?
C73 P3 C67 107.3(3) . . ?
C61 P3 Cu3 115.02(19) . . ?
C73 P3 Cu3 113.5(2) . . ?
C67 P3 Cu3 114.9(2) . . ?
C79 P4 C91 103.7(3) . . ?
C79 P4 C85 103.4(3) . . ?
C91 P4 C85 101.3(3) . . ?
C79 P4 Cu4 116.3(2) . . ?
C91 P4 Cu4 112.6(2) . . ?
C85 P4 Cu4 117.5(2) . . ?
C6 C1 C2 118.8(5) . . ?
C6 C1 As1 123.2(4) . . ?
C2 C1 As1 118.0(4) . . ?
C3 C2 C1 120.6(6) . . ?
C4 C3 C2 119.9(6) . . ?
C3 C4 C5 120.8(6) . . ?
C6 C5 C4 119.0(6) . . ?
C5 C6 C1 120.8(6) . . ?
C12 C7 C8 120.5(5) . . ?
C12 C7 As2 118.3(4) . . ?
C8 C7 As2 121.2(4) . . ?
C9 C8 C7 119.1(5) . . ?
C8 C9 C10 120.0(6) . . ?
C11 C10 C9 120.1(6) . . ?
C10 C11 C12 120.1(6) . . ?
C11 C12 C7 120.2(6) . . ?
C14 C13 C18 118.3(5) . . ?
C14 C13 As3 118.1(5) . . ?
C18 C13 As3 123.5(5) . . ?
C15 C14 C13 120.9(6) . . ?
C16 C15 C14 119.7(7) . . ?
C15 C16 C17 119.9(6) . . ?
C18 C17 C16 121.0(6) . . ?
C17 C18 C13 120.1(6) . . ?
C20 C19 C24 120.8(7) . . ?
C20 C19 As4 119.4(5) . . ?
C24 C19 As4 119.8(6) . . ?
C19 C20 C21 119.3(8) . . ?
C22 C21 C20 121.0(9) . . ?
C21 C22 C23 120.6(7) . . ?
C24 C23 C22 119.0(9) . . ?
C23 C24 C19 119.2(9) . . ?
C26 C25 C30 117.9(6) . . ?
C26 C25 P1 120.2(4) . . ?
C30 C25 P1 121.9(5) . . ?
C27 C26 C25 122.1(6) . . ?
C28 C27 C26 119.1(6) . . ?
C27 C28 C29 121.0(6) . . ?
C28 C29 C30 120.2(6) . . ?
C29 C30 C25 119.6(6) . . ?
C32 C31 C36 119.1(6) . . ?
C32 C31 P1 122.6(5) . . ?
C36 C31 P1 118.1(5) . . ?
C31 C32 C33 121.3(6) . . ?
C32 C33 C34 119.2(7) . . ?
C35 C34 C33 119.4(6) . . ?
C34 C35 C36 121.5(6) . . ?
C31 C36 C35 119.5(6) . . ?
C42 C37 C38 118.6(6) . . ?
C42 C37 P1 117.8(4) . . ?
C38 C37 P1 123.6(5) . . ?
C39 C38 C37 120.4(6) . . ?
C38 C39 C40 120.7(6) . . ?
C41 C40 C39 119.1(6) . . ?
C40 C41 C42 120.5(6) . . ?
C41 C42 C37 120.6(6) . . ?
C48 C43 C44 117.7(5) . . ?
C48 C43 P2 124.4(4) . . ?
C44 C43 P2 117.7(4) . . ?
C45 C44 C43 121.3(6) . . ?
C44 C45 C46 120.0(6) . . ?
C47 C46 C45 119.7(6) . . ?
C48 C47 C46 120.0(6) . . ?
C47 C48 C43 121.3(6) . . ?
C50 C49 C54 118.6(6) . . ?
C50 C49 P2 123.1(5) . . ?
C54 C49 P2 118.3(4) . . ?
C51 C50 C49 120.9(6) . . ?
C52 C51 C50 119.8(6) . . ?
C53 C52 C51 120.3(7) . . ?
C52 C53 C54 120.3(6) . . ?
C53 C54 C49 120.0(6) . . ?
C56 C55 C60 117.5(6) . . ?
C56 C55 P2 123.5(5) . . ?
C60 C55 P2 118.7(4) . . ?
C55 C56 C57 121.8(7) . . ?
C58 C57 C56 119.4(6) . . ?
C57 C58 C59 120.9(6) . . ?
C58 C59 C60 119.5(7) . . ?
C59 C60 C55 120.5(6) . . ?
C62 C61 C66 119.0(6) . . ?
C62 C61 P3 120.8(4) . . ?
C66 C61 P3 120.1(5) . . ?
C61 C62 C63 120.3(6) . . ?
C64 C63 C62 120.3(6) . . ?
C63 C64 C65 119.4(6) . . ?
C66 C65 C64 119.7(6) . . ?
C65 C66 C61 121.2(6) . . ?
C68 C67 C72 119.5(6) . . ?
C68 C67 P3 115.5(5) . . ?
C72 C67 P3 124.9(5) . . ?
C69 C68 C67 120.2(6) . . ?
C70 C69 C68 121.3(7) . . ?
C69 C70 C71 119.3(6) . . ?
C70 C71 C72 120.2(7) . . ?
C67 C72 C71 119.3(7) . . ?
C78 C73 C74 120.1(6) . . ?
C78 C73 P3 120.7(5) . . ?
C74 C73 P3 119.0(5) . . ?
C75 C74 C73 118.3(7) . . ?
C76 C75 C74 121.8(7) . . ?
C77 C76 C75 117.7(6) . . ?
C76 C77 C78 121.5(7) . . ?
C73 C78 C77 120.7(7) . . ?
C84 C79 C80 119.8(5) . . ?
C84 C79 P4 122.3(5) . . ?
C80 C79 P4 117.6(5) . . ?
C79 C80 C81 118.8(6) . . ?
C82 C81 C80 120.8(6) . . ?
C81 C82 C83 120.7(6) . . ?
C84 C83 C82 118.7(7) . . ?
C79 C84 C83 121.1(6) . . ?
C86 C85 C90 118.7(6) . . ?
C86 C85 P4 124.5(5) . . ?
C90 C85 P4 116.8(5) . . ?
C85 C86 C87 120.6(6) . . ?
C88 C87 C86 119.1(7) . . ?
C89 C88 C87 120.7(6) . . ?
C88 C89 C90 120.2(6) . . ?
C89 C90 C85 120.4(6) . . ?
C96 C91 C92 118.8(5) . . ?
C96 C91 P4 123.4(4) . . ?
C92 C91 P4 117.6(5) . . ?
C93 C92 C91 119.8(7) . . ?
C94 C93 C92 120.4(6) . . ?
C93 C94 C95 120.7(6) . . ?
C94 C95 C96 119.6(7) . . ?
C95 C96 C91 120.5(6) . . ?
O1 C97 C98 106.6(7) . . ?
C97 C98 C99 101.8(8) . . ?
C98 C99 C100 102.8(7) . . ?
O1 C100 C99 104.6(8) . . ?
O2 C101 C102 103.8(7) . . ?
C103 C102 C101 102.4(7) . . ?
C102 C103 C104 100.5(6) . . ?
O2 C104 C103 107.2(7) . . ?
O3 C105 C106 106.9(7) . . ?
C107 C106 C105 101.7(8) . . ?
C106 C107 C108 103.5(8) . . ?
O3 C108 C107 105.6(6) . . ?
C97 O1 C100 109.2(7) . . ?
C101 O2 C104 110.2(6) . . ?
C105 O3 C108 108.5(7) . . ?

loop_
_geom_bond_atom_site_label_1
_geom_bond_atom_site_label_2
_geom_bond_distance
_geom_bond_site_symmetry_2
_geom_bond_publ_flag
As1 C1 1.959(6) . ?
As1 S2 2.2106(14) . ?
As1 S1 2.2548(16) . ?
As1 Cu1 2.4144(9) . ?
As2 C7 1.968(6) . ?
As2 S3 2.2104(14) . ?
As2 S1 2.2549(15) . ?
As2 Cu2 2.4122(9) . ?
As3 C13 1.946(6) . ?
As3 S5 2.2167(15) . ?
As3 S4 2.2608(15) . ?
As3 Cu3 2.4076(9) . ?
As4 C19 1.948(6) . ?
As4 S6 2.2069(16) . ?
As4 S4 2.2614(15) . ?
As4 Cu4 2.4331(9) . ?
Cu1 P1 2.2486(15) . ?
Cu1 S5 2.3366(15) . ?
Cu1 S3 2.3755(17) . ?
Cu2 P2 2.2448(15) . ?
Cu2 S6 2.3288(15) . ?
Cu2 S2 2.3793(16) . ?
Cu3 P3 2.2390(18) . ?
Cu3 S3 2.3171(14) . ?
Cu3 S6 2.3434(15) . ?
Cu4 P4 2.2504(17) . ?
Cu4 S2 2.3469(14) . ?
Cu4 S5 2.3663(15) . ?
P1 C25 1.818(6) . ?
P1 C31 1.830(6) . ?
P1 C37 1.836(6) . ?
P2 C49 1.822(7) . ?
P2 C55 1.827(6) . ?
P2 C43 1.834(6) . ?
P3 C61 1.827(6) . ?
P3 C73 1.829(6) . ?
P3 C67 1.845(6) . ?
P4 C79 1.828(6) . ?
P4 C91 1.828(6) . ?
P4 C85 1.834(6) . ?
C1 C6 1.385(8) . ?
C1 C2 1.400(8) . ?
C2 C3 1.373(9) . ?
C3 C4 1.370(9) . ?
C4 C5 1.397(9) . ?
C5 C6 1.381(8) . ?
C7 C12 1.383(8) . ?
C7 C8 1.397(8) . ?
C8 C9 1.387(9) . ?
C9 C10 1.403(9) . ?
C10 C11 1.374(9) . ?
C11 C12 1.385(9) . ?
C13 C14 1.392(9) . ?
C13 C18 1.395(9) . ?
C14 C15 1.376(9) . ?
C15 C16 1.378(10) . ?
C16 C17 1.368(10) . ?
C17 C18 1.369(9) . ?
C19 C20 1.369(11) . ?
C19 C24 1.417(11) . ?
C20 C21 1.385(11) . ?
C21 C22 1.361(15) . ?
C22 C23 1.410(15) . ?
C23 C24 1.382(10) . ?
C25 C26 1.387(9) . ?
C25 C30 1.421(8) . ?
C26 C27 1.389(9) . ?
C27 C28 1.369(9) . ?
C28 C29 1.385(9) . ?
C29 C30 1.393(9) . ?
C31 C32 1.375(9) . ?
C31 C36 1.389(9) . ?
C32 C33 1.400(9) . ?
C33 C34 1.396(10) . ?
C34 C35 1.360(10) . ?
C35 C36 1.400(8) . ?
C37 C42 1.393(8) . ?
C37 C38 1.414(8) . ?
C38 C39 1.371(9) . ?
C39 C40 1.405(10) . ?
C40 C41 1.386(9) . ?
C41 C42 1.391(9) . ?
C43 C48 1.387(8) . ?
C43 C44 1.399(8) . ?
C44 C45 1.374(9) . ?
C45 C46 1.381(9) . ?
C46 C47 1.383(10) . ?
C47 C48 1.380(9) . ?
C49 C50 1.395(8) . ?
C49 C54 1.405(9) . ?
C50 C51 1.393(9) . ?
C51 C52 1.384(10) . ?
C52 C53 1.378(9) . ?
C53 C54 1.397(10) . ?
C55 C56 1.383(9) . ?
C55 C60 1.399(10) . ?
C56 C57 1.382(10) . ?
C57 C58 1.355(11) . ?
C58 C59 1.379(11) . ?
C59 C60 1.386(10) . ?
C61 C62 1.378(9) . ?
C61 C66 1.390(8) . ?
C62 C63 1.392(9) . ?
C63 C64 1.390(10) . ?
C64 C65 1.388(10) . ?
C65 C66 1.380(10) . ?
C67 C68 1.386(9) . ?
C67 C72 1.388(8) . ?
C68 C69 1.379(9) . ?
C69 C70 1.364(10) . ?
C70 C71 1.386(11) . ?
C71 C72 1.408(10) . ?
C73 C78 1.359(9) . ?
C73 C74 1.401(9) . ?
C74 C75 1.400(9) . ?
C75 C76 1.394(11) . ?
C76 C77 1.374(10) . ?
C77 C78 1.388(9) . ?
C79 C84 1.391(10) . ?
C79 C80 1.391(8) . ?
C80 C81 1.415(9) . ?
C81 C82 1.363(10) . ?
C82 C83 1.402(10) . ?
C83 C84 1.393(9) . ?
C85 C86 1.388(9) . ?
C85 C90 1.396(8) . ?
C86 C87 1.400(9) . ?
C87 C88 1.387(11) . ?
C88 C89 1.365(11) . ?
C89 C90 1.388(9) . ?
C91 C96 1.398(9) . ?
C91 C92 1.400(8) . ?
C92 C93 1.395(9) . ?
C93 C94 1.371(10) . ?
C94 C95 1.377(10) . ?
C95 C96 1.393(9) . ?
C97 O1 1.436(10) . ?
C97 C98 1.477(12) . ?
C98 C99 1.507(14) . ?
C99 C100 1.528(14) . ?
C100 O1 1.450(10) . ?
C101 O2 1.423(10) . ?
C101 C102 1.535(13) . ?
C102 C103 1.503(12) . ?
C103 C104 1.509(10) . ?
C104 O2 1.418(9) . ?
C105 O3 1.432(11) . ?
C105 C106 1.512(15) . ?
C106 C107 1.489(13) . ?
C107 C108 1.507(14) . ?
C108 O3 1.452(9) . ?
